data_4079454
loop_
_publ_author_name
'Wucher, Philipp'
'Roesle, Philipp'
'Falivene, Laura'
'Cavallo, Luigi'
'Caporaso, Lucia'
'G\"ottker-Schnetmann, Inigo'
'Mecking, Stefan'

_publ_section_title
;
 Controlled Acrylate Insertion Regioselectivity in
 Diazaphospholidine-Sulfonato Palladium(II) Complexes
;
_journal_issue 24
_journal_name_full Organometallics
_journal_page_first 8505
_journal_paper_doi 10.1021/om300755j
_journal_volume 31
_journal_year 2012
_chemical_formula_moiety 'C41 H50 N3 O3 P Pd S'
_chemical_formula_sum 'C41 H50 N3 O3 P Pd S'
_chemical_formula_weight 802.27
_chemical_name_systematic
; 
 ? 
;
_space_group_IT_number 14
_symmetry_cell_setting monoclinic
_symmetry_space_group_name_Hall '-P 2ybc'
_symmetry_space_group_name_H-M 'P 1 21/c 1'
_atom_sites_solution_hydrogens geom
_atom_sites_solution_primary direct
_atom_sites_solution_secondary difmap
_audit_creation_method SHELXL-97
_cell_angle_alpha 90.00
_cell_angle_beta 132.939(2)
_cell_angle_gamma 90.00
_cell_formula_units_Z 4
_cell_length_a 15.8625(6)
_cell_length_b 14.5073(3)
_cell_length_c 22.3982(9)
_cell_measurement_reflns_used 57275
_cell_measurement_temperature 100(2)
_cell_measurement_theta_max 27.13
_cell_measurement_theta_min 2.25
_cell_volume 3773.4(3)
_computing_cell_refinement 'STOE X-AREA'
_computing_data_collection 'STOE X-AREA'
_computing_data_reduction 'STOE X-RED32'
_computing_structure_refinement 'SHELXL-97 (Sheldrick, 1997)'
_computing_structure_solution 'SHELXS-97 (Sheldrick, 1990)'
_diffrn_ambient_temperature 100(2)
_diffrn_detector_area_resol_mean 6.67
_diffrn_measured_fraction_theta_full 0.985
_diffrn_measured_fraction_theta_max 0.985
_diffrn_measurement_device_type 'STOE IPDS 2T'
_diffrn_measurement_method 'rotation method'
_diffrn_radiation_monochromator graphite
_diffrn_radiation_source 'fine-focus sealed tube'
_diffrn_radiation_type MoK\a
_diffrn_radiation_wavelength 0.71073
_diffrn_reflns_av_R_equivalents 0.0550
_diffrn_reflns_av_sigmaI/netI 0.0335
_diffrn_reflns_limit_h_max 20
_diffrn_reflns_limit_h_min -19
_diffrn_reflns_limit_k_max 18
_diffrn_reflns_limit_k_min -18
_diffrn_reflns_limit_l_max 28
_diffrn_reflns_limit_l_min -28
_diffrn_reflns_number 52020
_diffrn_reflns_theta_full 26.89
_diffrn_reflns_theta_max 26.89
_diffrn_reflns_theta_min 2.25
_exptl_absorpt_coefficient_mu 0.632
_exptl_absorpt_correction_T_max 0.8993
_exptl_absorpt_correction_T_min 0.7360
_exptl_absorpt_correction_type integration
_exptl_absorpt_process_details 'STOE X-RED32'
_exptl_crystal_colour colourless
_exptl_crystal_density_diffrn 1.412
_exptl_crystal_density_method 'not measured'
_exptl_crystal_description prism
_exptl_crystal_F_000 1672
_exptl_crystal_size_max 0.3
_exptl_crystal_size_mid 0.25
_exptl_crystal_size_min 0.2
_refine_diff_density_max 0.355
_refine_diff_density_min -0.595
_refine_diff_density_rms 0.059
_refine_ls_extinction_method none
_refine_ls_goodness_of_fit_ref 1.007
_refine_ls_hydrogen_treatment constr
_refine_ls_matrix_type full
_refine_ls_number_parameters 461
_refine_ls_number_reflns 8032
_refine_ls_number_restraints 0
_refine_ls_restrained_S_all 1.007
_refine_ls_R_factor_all 0.0412
_refine_ls_R_factor_gt 0.0280
_refine_ls_shift/su_max 0.002
_refine_ls_shift/su_mean 0.000
_refine_ls_structure_factor_coef Fsqd
_refine_ls_weighting_details 'calc w=1/[\s^2^(Fo^2^)+(0.0333P)^2^+0.3796P] where P=(Fo^2^+2Fc^2^)/3'
_refine_ls_weighting_scheme calc
_refine_ls_wR_factor_gt 0.0569
_refine_ls_wR_factor_ref 0.0598
_reflns_number_gt 6674
_reflns_number_total 8032
_reflns_threshold_expression >2sigma(I)
_cod_data_source_file om300755j_si_002.cif
_cod_data_source_block d:\mespdlut
_cod_original_cell_volume 3773.4(2)
_cod_original_sg_symbol_Hall 'P 2ybc'
_cod_original_sg_symbol_H-M 'P 21/c'
_cod_database_code 4079454

loop_
_symmetry_equiv_pos_as_xyz
'x, y, z'
'-x, y+1/2, -z+1/2'
'-x, -y, -z'
'x, -y-1/2, z-1/2'

loop_
_atom_site_label
_atom_site_type_symbol
_atom_site_fract_x
_atom_site_fract_y
_atom_site_fract_z
_atom_site_U_iso_or_equiv
_atom_site_adp_type
_atom_site_occupancy
_atom_site_symmetry_multiplicity
_atom_site_calc_flag
_atom_site_refinement_flags
C1 C 0.57700(16) 0.13101(13) 0.84455(11) 0.0146(4) Uani 1 1 d .
C2 C 0.48778(16) 0.19624(13) 0.80220(11) 0.0143(4) Uani 1 1 d .
C3 C 0.51898(17) 0.28907(13) 0.81363(12) 0.0172(4) Uani 1 1 d .
H3A H 0.4604 0.3348 0.7866 0.021 Uiso 1 1 calc R
C4 C 0.63293(18) 0.31648(14) 0.86330(12) 0.0197(4) Uani 1 1 d .
H4A H 0.6514 0.3801 0.8689 0.024 Uiso 1 1 calc R
C5 C 0.71960(18) 0.25104(15) 0.90471(12) 0.0210(4) Uani 1 1 d .
H5A H 0.7978 0.2695 0.9391 0.025 Uiso 1 1 calc R
C6 C 0.69167(17) 0.15808(14) 0.89583(11) 0.0185(4) Uani 1 1 d .
H6A H 0.7510 0.1130 0.9248 0.022 Uiso 1 1 calc R
C7 C 0.30858(17) 0.12321(13) 0.59749(11) 0.0148(4) Uani 1 1 d .
C8 C 0.39799(17) 0.14482(13) 0.60114(11) 0.0165(4) Uani 1 1 d .
C9 C 0.41152(17) 0.09089(14) 0.55661(12) 0.0190(4) Uani 1 1 d .
H9A H 0.4737 0.1038 0.5603 0.023 Uiso 1 1 calc R
C10 C 0.33726(19) 0.01912(13) 0.50707(12) 0.0195(4) Uani 1 1 d .
C11 C 0.24783(18) 0.00067(14) 0.50311(12) 0.0200(4) Uani 1 1 d .
H11A H 0.1957 -0.0479 0.4690 0.024 Uiso 1 1 calc R
C12 C 0.23219(17) 0.05119(13) 0.54773(11) 0.0176(4) Uani 1 1 d .
C13 C 0.47852(19) 0.22472(15) 0.64991(13) 0.0228(4) Uani 1 1 d .
H13A H 0.5107 0.2445 0.6271 0.027 Uiso 1 1 calc R
H13B H 0.5411 0.2057 0.7067 0.027 Uiso 1 1 calc R
H13C H 0.4362 0.2759 0.6477 0.027 Uiso 1 1 calc R
C14 C 0.3520(2) -0.03578(16) 0.45713(13) 0.0284(5) Uani 1 1 d .
H14A H 0.2823 -0.0721 0.4160 0.034 Uiso 1 1 calc R
H14B H 0.4181 -0.0772 0.4931 0.034 Uiso 1 1 calc R
H14C H 0.3650 0.0065 0.4300 0.034 Uiso 1 1 calc R
C15 C 0.13445(19) 0.02788(16) 0.54167(13) 0.0264(5) Uani 1 1 d .
H15A H 0.1651 0.0037 0.5941 0.032 Uiso 1 1 calc R
H15B H 0.0853 -0.0188 0.4992 0.032 Uiso 1 1 calc R
H15C H 0.0890 0.0835 0.5277 0.032 Uiso 1 1 calc R
C16 C 0.21578(18) 0.26346(13) 0.59396(12) 0.0187(4) Uani 1 1 d .
H16A H 0.1335 0.2465 0.5507 0.022 Uiso 1 1 calc R
H16B H 0.2397 0.2954 0.5685 0.022 Uiso 1 1 calc R
C17 C 0.23514(18) 0.32532(13) 0.65767(11) 0.0177(4) Uani 1 1 d .
H17A H 0.2996 0.3686 0.6815 0.021 Uiso 1 1 calc R
H17B H 0.1649 0.3614 0.6328 0.021 Uiso 1 1 calc R
C18 C 0.21089(17) 0.27437(13) 0.75414(12) 0.0156(4) Uani 1 1 d .
C19 C 0.28141(17) 0.27590(13) 0.83948(12) 0.0159(4) Uani 1 1 d .
C20 C 0.22998(18) 0.28358(13) 0.87075(12) 0.0186(4) Uani 1 1 d .
H20A H 0.2776 0.2827 0.9282 0.022 Uiso 1 1 calc R
C21 C 0.11207(18) 0.29238(14) 0.82106(13) 0.0204(4) Uani 1 1 d .
C22 C 0.04446(18) 0.29283(14) 0.73722(13) 0.0210(4) Uani 1 1 d .
H22A H -0.0365 0.2998 0.7020 0.025 Uiso 1 1 calc R
C23 C 0.09187(18) 0.28337(14) 0.70291(12) 0.0184(4) Uani 1 1 d .
C24 C 0.41047(18) 0.27040(14) 0.89836(12) 0.0200(4) Uani 1 1 d .
H24C H 0.4431 0.2776 0.9542 0.024 Uiso 1 1 calc R
H24B H 0.4394 0.3196 0.8864 0.024 Uiso 1 1 calc R
H24A H 0.4331 0.2104 0.8929 0.024 Uiso 1 1 calc R
C25 C 0.0584(2) 0.30122(16) 0.85640(14) 0.0266(5) Uani 1 1 d .
H25C H 0.0137 0.3584 0.8369 0.032 Uiso 1 1 calc R
H25B H 0.1192 0.3025 0.9161 0.032 Uiso 1 1 calc R
H25A H 0.0075 0.2485 0.8391 0.032 Uiso 1 1 calc R
C26 C 0.00632(18) 0.28160(16) 0.61037(12) 0.0250(5) Uani 1 1 d .
H26A H 0.0376 0.2445 0.5927 0.030 Uiso 1 1 calc R
H26B H -0.0075 0.3446 0.5897 0.030 Uiso 1 1 calc R
H26C H -0.0664 0.2546 0.5890 0.030 Uiso 1 1 calc R
C27 C 0.13642(17) 0.06434(14) 0.70015(12) 0.0198(4) Uani 1 1 d .
H27A H 0.1119 0.1071 0.6569 0.024 Uiso 1 1 calc R
H27B H 0.1191 0.0910 0.7310 0.024 Uiso 1 1 calc R
H27C H 0.0952 0.0058 0.6758 0.024 Uiso 1 1 calc R
C28 C 0.26459(17) -0.15391(14) 0.80225(12) 0.0179(4) Uani 1 1 d .
C29 C 0.26156(18) -0.22538(14) 0.84250(13) 0.0221(4) Uani 1 1 d .
H29A H 0.2420 -0.2862 0.8210 0.026 Uiso 1 1 calc R
C30 C 0.28735(19) -0.20684(15) 0.91401(13) 0.0234(4) Uani 1 1 d .
H30A H 0.2857 -0.2547 0.9421 0.028 Uiso 1 1 calc R
C31 C 0.31542(18) -0.11817(15) 0.94402(12) 0.0220(4) Uani 1 1 d .
H31A H 0.3333 -0.1045 0.9931 0.026 Uiso 1 1 calc R
C32 C 0.31736(17) -0.04920(14) 0.90234(11) 0.0181(4) Uani 1 1 d .
C33 C 0.24077(19) -0.17084(14) 0.72595(13) 0.0225(4) Uani 1 1 d .
H33C H 0.2330 -0.2372 0.7152 0.027 Uiso 1 1 calc R
H33B H 0.3046 -0.1467 0.7327 0.027 Uiso 1 1 calc R
H33A H 0.1692 -0.1397 0.6800 0.027 Uiso 1 1 calc R
C34 C 0.34977(19) 0.04794(15) 0.93368(12) 0.0243(4) Uani 1 1 d .
H34C H 0.3697 0.0513 0.9858 0.029 Uiso 1 1 calc R
H34B H 0.2846 0.0890 0.8941 0.029 Uiso 1 1 calc R
H34A H 0.4162 0.0670 0.9417 0.029 Uiso 1 1 calc R
C35 C -0.1505(2) 0.03923(15) 0.80378(13) 0.0243(4) Uani 1 1 d .
C36 C -0.0917(2) 0.02340(16) 0.77878(14) 0.0296(5) Uani 1 1 d .
H36A H -0.1342 0.0096 0.7231 0.036 Uiso 1 1 calc R
C37 C 0.0267(2) 0.02737(19) 0.83303(15) 0.0361(6) Uani 1 1 d .
H37A H 0.0643 0.0171 0.8141 0.043 Uiso 1 1 calc R
C38 C 0.0914(2) 0.04616(17) 0.91460(14) 0.0325(5) Uani 1 1 d .
H38A H 0.1731 0.0487 0.9519 0.039 Uiso 1 1 calc R
C39 C 0.0350(2) 0.06116(16) 0.94082(14) 0.0336(6) Uani 1 1 d .
H39A H 0.0783 0.0737 0.9968 0.040 Uiso 1 1 calc R
C40 C -0.0840(2) 0.05816(15) 0.88640(15) 0.0312(5) Uani 1 1 d .
H40A H -0.1212 0.0692 0.9056 0.037 Uiso 1 1 calc R
C41 C -0.2796(2) 0.03374(17) 0.74483(15) 0.0316(5) Uani 1 1 d .
H41A H -0.3133 0.0856 0.7066 0.038 Uiso 1 1 calc R
H41B H -0.3039 0.0364 0.7749 0.038 Uiso 1 1 calc R
H41C H -0.3056 -0.0244 0.7145 0.038 Uiso 1 1 calc R
N1 N 0.28681(14) 0.18087(11) 0.63813(9) 0.0150(3) Uani 1 1 d .
N2 N 0.26304(14) 0.26198(11) 0.72135(9) 0.0147(3) Uani 1 1 d .
N3 N 0.29113(14) -0.06698(11) 0.83173(10) 0.0158(3) Uani 1 1 d .
O1 O 0.48604(12) -0.00036(9) 0.86201(8) 0.0177(3) Uani 1 1 d .
O2 O 0.65947(12) -0.03511(10) 0.89109(9) 0.0235(3) Uani 1 1 d .
O3 O 0.47854(13) -0.01119(10) 0.74987(9) 0.0237(3) Uani 1 1 d .
P1 P 0.33175(4) 0.16675(3) 0.73086(3) 0.01270(10) Uani 1 1 d .
S1 S 0.54905(4) 0.01054(3) 0.83512(3) 0.01582(10) Uani 1 1 d .
Pd1 Pd 0.308270(12) 0.041872(10) 0.776184(8) 0.01333(4) Uani 1 1 d .

loop_
_atom_site_aniso_label
_atom_site_aniso_U_11
_atom_site_aniso_U_22
_atom_site_aniso_U_33
_atom_site_aniso_U_23
_atom_site_aniso_U_13
_atom_site_aniso_U_12
C1 0.0172(10) 0.0180(9) 0.0123(8) 0.0001(7) 0.0115(8) -0.0005(7)
C2 0.0164(9) 0.0161(9) 0.0125(8) -0.0012(7) 0.0107(8) -0.0020(7)
C3 0.0192(10) 0.0175(10) 0.0166(9) 0.0013(7) 0.0130(9) 0.0012(8)
C4 0.0241(11) 0.0195(10) 0.0163(9) -0.0019(8) 0.0140(9) -0.0060(8)
C5 0.0159(10) 0.0295(11) 0.0152(9) 0.0002(8) 0.0096(8) -0.0049(8)
C6 0.0167(10) 0.0235(10) 0.0152(9) 0.0031(8) 0.0108(8) 0.0023(8)
C7 0.0183(10) 0.0151(9) 0.0123(8) 0.0027(7) 0.0109(8) 0.0039(7)
C8 0.0181(10) 0.0169(9) 0.0134(9) 0.0028(7) 0.0103(8) 0.0017(8)
C9 0.0202(10) 0.0226(10) 0.0181(9) 0.0065(8) 0.0146(9) 0.0057(8)
C10 0.0285(11) 0.0159(10) 0.0167(9) 0.0050(7) 0.0164(9) 0.0079(8)
C11 0.0266(11) 0.0158(9) 0.0170(9) -0.0011(8) 0.0147(9) -0.0011(8)
C12 0.0203(10) 0.0178(9) 0.0149(8) 0.0017(7) 0.0121(8) 0.0002(8)
C13 0.0230(11) 0.0280(11) 0.0244(10) -0.0054(8) 0.0189(10) -0.0076(9)
C14 0.0379(13) 0.0277(11) 0.0260(10) 0.0005(9) 0.0243(10) 0.0075(10)
C15 0.0263(12) 0.0302(12) 0.0266(11) -0.0097(9) 0.0195(10) -0.0120(9)
C16 0.0230(11) 0.0178(10) 0.0159(9) 0.0043(7) 0.0134(9) 0.0047(8)
C17 0.0215(10) 0.0158(9) 0.0171(9) 0.0039(7) 0.0137(9) 0.0047(8)
C18 0.0202(10) 0.0141(9) 0.0171(9) -0.0004(7) 0.0144(8) 0.0019(7)
C19 0.0193(10) 0.0131(9) 0.0165(9) -0.0017(7) 0.0126(8) -0.0002(7)
C20 0.0225(11) 0.0188(10) 0.0151(9) -0.0024(7) 0.0130(9) -0.0005(8)
C21 0.0252(11) 0.0193(10) 0.0233(10) -0.0029(8) 0.0191(10) -0.0003(8)
C22 0.0172(10) 0.0242(10) 0.0227(10) -0.0005(8) 0.0140(9) 0.0030(8)
C23 0.0186(10) 0.0199(10) 0.0161(9) 0.0009(7) 0.0116(9) 0.0030(8)
C24 0.0192(10) 0.0238(10) 0.0159(9) -0.0020(8) 0.0115(9) -0.0008(8)
C25 0.0280(12) 0.0333(12) 0.0286(11) -0.0037(9) 0.0232(10) 0.0006(9)
C26 0.0189(11) 0.0376(13) 0.0157(10) 0.0009(9) 0.0107(9) 0.0043(9)
C27 0.0167(10) 0.0190(10) 0.0223(10) 0.0025(7) 0.0127(9) 0.0002(8)
C28 0.0145(10) 0.0189(10) 0.0211(10) 0.0025(8) 0.0125(9) 0.0020(8)
C29 0.0239(11) 0.0165(10) 0.0294(11) 0.0026(8) 0.0196(10) 0.0002(8)
C30 0.0243(11) 0.0222(11) 0.0277(11) 0.0086(8) 0.0194(10) 0.0034(9)
C31 0.0238(11) 0.0271(11) 0.0194(10) 0.0033(8) 0.0164(9) 0.0015(9)
C32 0.0171(9) 0.0209(10) 0.0176(9) 0.0016(8) 0.0124(8) 0.0006(8)
C33 0.0289(12) 0.0201(10) 0.0253(10) 0.0004(8) 0.0211(10) 0.0020(9)
C34 0.0320(12) 0.0229(10) 0.0197(10) -0.0001(8) 0.0184(9) -0.0024(9)
C35 0.0328(12) 0.0169(10) 0.0277(10) 0.0030(9) 0.0223(10) 0.0013(9)
C36 0.0306(13) 0.0367(13) 0.0219(10) 0.0022(9) 0.0180(10) 0.0039(10)
C37 0.0333(14) 0.0460(16) 0.0348(13) 0.0037(11) 0.0255(12) 0.0046(11)
C38 0.0291(12) 0.0307(12) 0.0295(11) 0.0017(10) 0.0168(10) -0.0043(10)
C39 0.0444(15) 0.0267(13) 0.0255(11) -0.0095(9) 0.0222(11) -0.0131(10)
C40 0.0463(15) 0.0250(12) 0.0366(12) -0.0045(9) 0.0339(12) -0.0054(10)
C41 0.0323(13) 0.0310(12) 0.0370(13) 0.0060(10) 0.0258(11) 0.0028(10)
N1 0.0186(8) 0.0147(8) 0.0138(7) 0.0021(6) 0.0118(7) 0.0028(6)
N2 0.0176(8) 0.0147(8) 0.0151(7) 0.0023(6) 0.0124(7) 0.0027(6)
N3 0.0159(8) 0.0166(8) 0.0173(8) 0.0018(6) 0.0122(7) 0.0003(6)
O1 0.0173(7) 0.0188(7) 0.0175(7) 0.0042(5) 0.0120(6) 0.0024(6)
O2 0.0210(7) 0.0196(7) 0.0284(7) 0.0038(6) 0.0162(7) 0.0065(6)
O3 0.0290(8) 0.0223(7) 0.0203(7) -0.0045(6) 0.0171(7) -0.0014(6)
P1 0.0139(2) 0.0129(2) 0.0121(2) 0.00018(17) 0.0092(2) 0.00008(18)
S1 0.0171(2) 0.0144(2) 0.0164(2) 0.00038(17) 0.0115(2) 0.00215(18)
Pd1 0.01465(7) 0.01345(7) 0.01320(7) 0.00130(6) 0.01001(6) -0.00003(6)

loop_
_atom_type_symbol
_atom_type_description
_atom_type_scat_dispersion_real
_atom_type_scat_dispersion_imag
_atom_type_scat_source
C C 0.0033 0.0016 'International Tables Vol C Tables 4.2.6.8 and 6.1.1.4'
H H 0.0000 0.0000 'International Tables Vol C Tables 4.2.6.8 and 6.1.1.4'
N N 0.0061 0.0033 'International Tables Vol C Tables 4.2.6.8 and 6.1.1.4'
O O 0.0106 0.0060 'International Tables Vol C Tables 4.2.6.8 and 6.1.1.4'
P P 0.1023 0.0942 'International Tables Vol C Tables 4.2.6.8 and 6.1.1.4'
S S 0.1246 0.1234 'International Tables Vol C Tables 4.2.6.8 and 6.1.1.4'
Pd Pd -0.9988 1.0072 'International Tables Vol C Tables 4.2.6.8 and 6.1.1.4'

loop_
_geom_angle_atom_site_label_1
_geom_angle_atom_site_label_2
_geom_angle_atom_site_label_3
_geom_angle
C6 C1 C2 121.13(18)
C6 C1 S1 117.07(15)
C2 C1 S1 121.80(15)
C3 C2 C1 117.26(18)
C3 C2 P1 118.44(15)
C1 C2 P1 124.30(14)
C4 C3 C2 121.93(18)
C5 C4 C3 119.87(19)
C4 C5 C6 119.68(19)
C5 C6 C1 120.11(19)
C8 C7 C12 120.43(17)
C8 C7 N1 120.17(17)
C12 C7 N1 119.08(17)
C9 C8 C7 118.44(18)
C9 C8 C13 118.86(18)
C7 C8 C13 122.69(17)
C10 C9 C8 122.19(19)
C11 C10 C9 118.10(18)
C11 C10 C14 121.13(19)
C9 C10 C14 120.75(19)
C10 C11 C12 121.87(19)
C11 C12 C7 118.92(18)
C11 C12 C15 119.70(18)
C7 C12 C15 121.38(17)
N1 C16 C17 105.98(15)
N2 C17 C16 105.76(15)
C23 C18 C19 119.50(17)
C23 C18 N2 121.10(17)
C19 C18 N2 119.39(17)
C20 C19 C18 119.08(18)
C20 C19 C24 118.45(17)
C18 C19 C24 122.47(17)
C21 C20 C19 122.37(18)
C20 C21 C22 117.57(18)
C20 C21 C25 121.40(19)
C22 C21 C25 121.02(19)
C21 C22 C23 122.15(19)
C18 C23 C22 119.30(18)
C18 C23 C26 124.85(18)
C22 C23 C26 115.84(18)
N3 C28 C29 120.92(18)
N3 C28 C33 117.59(17)
C29 C28 C33 121.48(18)
C30 C29 C28 119.37(19)
C31 C30 C29 119.28(18)
C30 C31 C32 119.65(18)
N3 C32 C31 121.24(18)
N3 C32 C34 117.30(17)
C31 C32 C34 121.45(17)
C36 C35 C40 117.1(2)
C36 C35 C41 121.4(2)
C40 C35 C41 121.4(2)
C37 C36 C35 121.4(2)
C36 C37 C38 120.9(2)
C39 C38 C37 118.7(2)
C38 C39 C40 120.7(2)
C39 C40 C35 121.2(2)
C7 N1 C16 116.82(14)
C7 N1 P1 128.69(13)
C16 N1 P1 114.48(12)
C18 N2 C17 120.76(15)
C18 N2 P1 125.78(13)
C17 N2 P1 111.89(12)
C28 N3 C32 119.53(16)
C28 N3 Pd1 121.70(12)
C32 N3 Pd1 118.53(13)
S1 O1 Pd1 116.18(7)
N2 P1 N1 92.89(8)
N2 P1 C2 106.72(8)
N1 P1 C2 103.19(8)
N2 P1 Pd1 115.51(6)
N1 P1 Pd1 126.72(6)
C2 P1 Pd1 109.42(6)
O3 S1 O2 115.88(9)
O3 S1 O1 112.57(9)
O2 S1 O1 110.62(8)
O3 S1 C1 106.09(9)
O2 S1 C1 106.89(9)
O1 S1 C1 103.79(8)
C27 Pd1 N3 88.64(7)
C27 Pd1 O1 171.53(7)
N3 Pd1 O1 83.03(6)
C27 Pd1 P1 91.89(6)
N3 Pd1 P1 172.70(4)
O1 Pd1 P1 96.57(4)

loop_
_geom_bond_atom_site_label_1
_geom_bond_atom_site_label_2
_geom_bond_distance
C1 C6 1.391(3)
C1 C2 1.403(3)
C1 S1 1.780(2)
C2 C3 1.397(3)
C2 P1 1.864(2)
C3 C4 1.387(3)
C4 C5 1.384(3)
C5 C6 1.391(3)
C7 C8 1.399(3)
C7 C12 1.401(3)
C7 N1 1.441(2)
C8 C9 1.395(3)
C8 C13 1.506(3)
C9 C10 1.386(3)
C10 C11 1.386(3)
C10 C14 1.515(3)
C11 C12 1.391(3)
C12 C15 1.500(3)
C16 N1 1.471(2)
C16 C17 1.529(3)
C17 N2 1.488(2)
C18 C23 1.395(3)
C18 C19 1.411(3)
C18 N2 1.444(2)
C19 C20 1.395(3)
C19 C24 1.503(3)
C20 C21 1.385(3)
C21 C22 1.390(3)
C21 C25 1.513(3)
C22 C23 1.401(3)
C23 C26 1.519(3)
C27 Pd1 2.028(2)
C28 N3 1.351(3)
C28 C29 1.396(3)
C28 C33 1.498(3)
C29 C30 1.383(3)
C30 C31 1.377(3)
C31 C32 1.383(3)
C32 N3 1.358(2)
C32 C34 1.500(3)
C35 C36 1.396(3)
C35 C40 1.398(3)
C35 C41 1.503(3)
C36 C37 1.377(3)
C37 C38 1.382(3)
C38 C39 1.382(4)
C39 C40 1.384(4)
N1 P1 1.6873(15)
N2 P1 1.6809(16)
N3 Pd1 2.1392(15)
O1 S1 1.4856(14)
O1 Pd1 2.1534(14)
O2 S1 1.4445(15)
O3 S1 1.4444(15)
P1 Pd1 2.2285(5)

loop_
_geom_torsion_atom_site_label_1
_geom_torsion_atom_site_label_2
_geom_torsion_atom_site_label_3
_geom_torsion_atom_site_label_4
_geom_torsion
C6 C1 C2 C3 0.1(3)
S1 C1 C2 C3 -179.77(13)
C6 C1 C2 P1 178.88(14)
S1 C1 C2 P1 -1.0(2)
C1 C2 C3 C4 1.3(3)
P1 C2 C3 C4 -177.56(14)
C2 C3 C4 C5 -1.6(3)
C3 C4 C5 C6 0.4(3)
C4 C5 C6 C1 1.0(3)
C2 C1 C6 C5 -1.2(3)
S1 C1 C6 C5 178.64(14)
C12 C7 C8 C9 -2.4(3)
N1 C7 C8 C9 -175.82(16)
C12 C7 C8 C13 176.54(18)
N1 C7 C8 C13 3.1(3)
C7 C8 C9 C10 2.2(3)
C13 C8 C9 C10 -176.70(18)
C8 C9 C10 C11 -0.7(3)
C8 C9 C10 C14 177.73(18)
C9 C10 C11 C12 -0.7(3)
C14 C10 C11 C12 -179.15(18)
C10 C11 C12 C7 0.5(3)
C10 C11 C12 C15 -179.55(19)
C8 C7 C12 C11 1.0(3)
N1 C7 C12 C11 174.55(17)
C8 C7 C12 C15 -178.88(18)
N1 C7 C12 C15 -5.3(3)
N1 C16 C17 N2 -28.4(2)
C23 C18 C19 C20 1.9(3)
N2 C18 C19 C20 -177.03(17)
C23 C18 C19 C24 -177.50(18)
N2 C18 C19 C24 3.5(3)
C18 C19 C20 C21 -1.9(3)
C24 C19 C20 C21 177.62(18)
C19 C20 C21 C22 0.4(3)
C19 C20 C21 C25 -179.60(19)
C20 C21 C22 C23 1.0(3)
C25 C21 C22 C23 -179.0(2)
C19 C18 C23 C22 -0.6(3)
N2 C18 C23 C22 178.31(18)
C19 C18 C23 C26 -179.15(19)
N2 C18 C23 C26 -0.2(3)
C21 C22 C23 C18 -0.8(3)
C21 C22 C23 C26 177.78(19)
N3 C28 C29 C30 -0.7(3)
C33 C28 C29 C30 178.2(2)
C28 C29 C30 C31 0.1(3)
C29 C30 C31 C32 0.0(3)
C30 C31 C32 N3 0.5(3)
C30 C31 C32 C34 -178.7(2)
C40 C35 C36 C37 -0.8(3)
C41 C35 C36 C37 -179.2(2)
C35 C36 C37 C38 0.8(4)
C36 C37 C38 C39 -0.1(4)
C37 C38 C39 C40 -0.5(4)
C38 C39 C40 C35 0.5(4)
C36 C35 C40 C39 0.1(3)
C41 C35 C40 C39 178.6(2)
C8 C7 N1 C16 83.4(2)
C12 C7 N1 C16 -90.1(2)
C8 C7 N1 P1 -96.8(2)
C12 C7 N1 P1 89.7(2)
C17 C16 N1 C7 -163.78(16)
C17 C16 N1 P1 16.4(2)
C23 C18 N2 C17 51.0(3)
C19 C18 N2 C17 -129.99(19)
C23 C18 N2 P1 -113.45(19)
C19 C18 N2 P1 65.5(2)
C16 C17 N2 C18 -135.36(18)
C16 C17 N2 P1 31.12(19)
C29 C28 N3 C32 1.3(3)
C33 C28 N3 C32 -177.66(18)
C29 C28 N3 Pd1 175.53(15)
C33 C28 N3 Pd1 -3.4(2)
C31 C32 N3 C28 -1.2(3)
C34 C32 N3 C28 178.13(18)
C31 C32 N3 Pd1 -175.64(15)
C34 C32 N3 Pd1 3.7(2)
C18 N2 P1 N1 146.25(16)
C17 N2 P1 N1 -19.42(14)
C18 N2 P1 C2 -109.05(16)
C17 N2 P1 C2 85.28(14)
C18 N2 P1 Pd1 12.83(18)
C17 N2 P1 Pd1 -152.84(11)
C7 N1 P1 N2 -178.72(17)
C16 N1 P1 N2 1.11(15)
C7 N1 P1 C2 73.36(18)
C16 N1 P1 C2 -106.82(15)
C7 N1 P1 Pd1 -53.57(19)
C16 N1 P1 Pd1 126.25(12)
C3 C2 P1 N2 -20.67(16)
C1 C2 P1 N2 160.55(15)
C3 C2 P1 N1 76.48(15)
C1 C2 P1 N1 -102.30(16)
C3 C2 P1 Pd1 -146.32(13)
C1 C2 P1 Pd1 34.90(16)
Pd1 O1 S1 O3 -38.20(11)
Pd1 O1 S1 O2 -169.60(8)
Pd1 O1 S1 C1 76.08(10)
C6 C1 S1 O3 -119.89(15)
C2 C1 S1 O3 59.97(16)
C6 C1 S1 O2 4.32(16)
C2 C1 S1 O2 -175.82(14)
C6 C1 S1 O1 121.29(14)
C2 C1 S1 O1 -58.85(16)
C28 N3 Pd1 C27 87.24(16)
C32 N3 Pd1 C27 -98.44(15)
C28 N3 Pd1 O1 -91.16(15)
C32 N3 Pd1 O1 83.17(14)
C28 N3 Pd1 P1 -178.5(3)
C32 N3 Pd1 P1 -4.1(5)
S1 O1 Pd1 C27 137.0(4)
S1 O1 Pd1 N3 147.96(9)
S1 O1 Pd1 P1 -39.38(8)
N2 P1 Pd1 C27 45.04(9)
N1 P1 Pd1 C27 -70.15(9)
C2 P1 Pd1 C27 165.46(8)
N2 P1 Pd1 N3 -49.1(4)
N1 P1 Pd1 N3 -164.3(4)
C2 P1 Pd1 N3 71.4(4)
N2 P1 Pd1 O1 -135.50(7)
N1 P1 Pd1 O1 109.31(8)
C2 P1 Pd1 O1 -15.08(7)
